data_7004361
loop_
_publ_author_name
'Dixon, Isabelle M.'
'Lebon, Emilie'
'Loustau, Gilles'
'Sutra, Pierre'
'Vendier, Laure'
'Igau, Alain'
'Juris, Alberto'

_publ_section_title
;
 Broad HOMO--LUMO gap tuning through the coordination of a single
 phosphine, aminophosphine or phosphite onto a Ru(tpy)(bpy)2+ core
;
_journal_issue 41
_journal_name_full 'Dalton Transactions'
_journal_page_first 5627
_journal_page_last 5635
_journal_paper_doi 10.1039/b806325g
_journal_year 2008
_chemical_compound_source 'synthesis as described'
_chemical_formula_moiety 'C41 H37 N6 P Ru, 2(F6 P)'
_chemical_formula_sum 'C41 H37 F12 N6 P3 Ru'
_chemical_formula_weight 1035.75
_chemical_name_systematic
;
?
;
_space_group_IT_number 14
_symmetry_cell_setting monoclinic
_symmetry_space_group_name_Hall '-P 2yn'
_symmetry_space_group_name_H-M 'P 1 21/n 1'
_atom_sites_solution_hydrogens geom
_atom_sites_solution_primary direct
_audit_creation_date 07-05-10
_audit_creation_method CRYSTALS_ver_12.84
_cell_angle_alpha 90
_cell_angle_beta 91.932(11)
_cell_angle_gamma 90
_cell_formula_units_Z 4
_cell_length_a 17.7785(16)
_cell_length_b 19.299(2)
_cell_length_c 14.1272(12)
_cell_measurement_reflns_used 8000
_cell_measurement_temperature 180
_cell_measurement_theta_max 26
_cell_measurement_theta_min 2
_cell_volume 4844.4(8)
_computing_cell_refinement 'IPDS (Stoe & Cie, 1996)'
_computing_data_collection 'IPDS (Stoe & Cie, 1996)'
_computing_data_reduction 'XRED (Stoe & Cie 1996)'
_computing_molecular_graphics 'CAMERON (Watkin et al., 1996)'
_computing_publication_material 'CRYSTALS (Betteridge et al., 2003)'
_computing_structure_refinement 'CRYSTALS (Betteridge et al., 2003)'
_computing_structure_solution 'SIR92 (Altomare et al., 1994)'
_diffrn_ambient_temperature 180
_diffrn_measured_fraction_theta_full 0.999
_diffrn_measured_fraction_theta_max 0.992
_diffrn_measurement_device_type 'Stoe IPDS'
_diffrn_measurement_method '\f scans'
_diffrn_radiation_monochromator graphite
_diffrn_radiation_type 'Mo K\a'
_diffrn_radiation_wavelength 0.71070
_diffrn_reflns_av_R_equivalents 0.101
_diffrn_reflns_limit_h_max 21
_diffrn_reflns_limit_h_min -21
_diffrn_reflns_limit_k_max 23
_diffrn_reflns_limit_k_min -23
_diffrn_reflns_limit_l_max 17
_diffrn_reflns_limit_l_min -17
_diffrn_reflns_number 47479
_diffrn_reflns_theta_full 25.498
_diffrn_reflns_theta_max 26.018
_diffrn_reflns_theta_min 2.097
_diffrn_standards_number 0
_exptl_absorpt_coefficient_mu 0.504
_exptl_absorpt_correction_T_max 0.96
_exptl_absorpt_correction_T_min 0.85
_exptl_absorpt_correction_type multi-scan
_exptl_absorpt_process_details 'DENZO/SCALEPACK (Otwinowski & Minor, 1997)'
_exptl_crystal_colour 'red orange'
_exptl_crystal_density_diffrn 1.420
_exptl_crystal_description platelet
_exptl_crystal_F_000 2088
_exptl_crystal_size_max 0.30
_exptl_crystal_size_mid 0.15
_exptl_crystal_size_min 0.08
_refine_diff_density_max 0.67
_refine_diff_density_min -0.90
_refine_ls_goodness_of_fit_ref 1.1155
_refine_ls_hydrogen_treatment constr
_refine_ls_matrix_type full
_refine_ls_number_parameters 577
_refine_ls_number_reflns 3531
_refine_ls_number_restraints 0
_refine_ls_R_factor_all 0.1295
_refine_ls_R_factor_gt 0.0600
_refine_ls_shift/su_max 0.000972
_refine_ls_structure_factor_coef F
_refine_ls_weighting_details
;
Method, part 1, Chebychev polynomial, (Watkin, 1994, Prince, 1982)
[weight] = 1.0/[A~0~*T~0~(x)+A~1~*T~1~(x) ... +A~n-1~]*T~n-1~(x)]
where A~i~ are the Chebychev coefficients listed below and x= Fcalc/Fmax
Method = Robust Weighting (Prince, 1982)
W = [weight] * [1-(deltaF/6*sigmaF)^2^]^2^
A~i~ are:
92.6 -102. 62.9
;
_refine_ls_weighting_scheme calc
_refine_ls_wR_factor_all 0.0697
_refine_ls_wR_factor_gt 0.0694
_refine_ls_wR_factor_ref 0.0694
_reflns_limit_h_max 21
_reflns_limit_h_min -21
_reflns_limit_k_max 23
_reflns_limit_k_min 0
_reflns_limit_l_max 17
_reflns_limit_l_min 0
_reflns_number_gt 3531
_reflns_number_total 9479
_reflns_threshold_expression I>3.0\s(I)
_cod_data_source_file b806325g.txt
_cod_data_source_block ([Ru]2)
_cod_depositor_comments
;
The following automatic conversions were performed:
'_symmetry_cell_setting' value 'Monoclinic' changed to 'monoclinic'
according to '/home/saulius/struct/CIF-dictionaries/cif_core.dic'
dictionary named 'cif_core.dic' version 2.4.1 from 2010-06-29.

Automatic conversion script
Id: cif_fix_enum 1527 2010-12-29 10:47:43Z saulius 
;
_cod_original_cell_volume 4844.5(8)
_cod_original_sg_symbol_H-M 'P 1 21/n 1 '
_cod_original_formula_sum 'C41 H37 F12 N6 P3 Ru1'
_cod_database_code 7004361

loop_
_symmetry_equiv_pos_as_xyz
x,y,z
-x,-y,-z
-x+1/2,y+1/2,-z+1/2
x+1/2,-y+1/2,z+1/2

loop_
_atom_site_label
_atom_site_type_symbol
_atom_site_fract_x
_atom_site_fract_y
_atom_site_fract_z
_atom_site_U_iso_or_equiv
_atom_site_occupancy
_atom_site_adp_type
_atom_site_refinement_flags_posn
_atom_site_refinement_flags_adp
_atom_site_refinement_flags_occupancy
_atom_site_disorder_assembly
_atom_site_disorder_group
_atom_site_attached_hydrogens
C1 C 0.8977(5) 0.1842(5) 0.3721(7) 0.0354 1.0000 Uani . . . . . .
H2 H 0.9247 0.1706 0.3195 0.0500 1.0000 Uiso R . . . . .
C3 C 0.9311(6) 0.2276(5) 0.4376(7) 0.0399 1.0000 Uani . . . . . .
H4 H 0.9801 0.2434 0.4287 0.0500 1.0000 Uiso R . . . . .
C5 C 0.8918(6) 0.2482(6) 0.5160(7) 0.0490 1.0000 Uani . . . . . .
H6 H 0.9143 0.2770 0.5604 0.0500 1.0000 Uiso R . . . . .
C7 C 0.8203(6) 0.2234(5) 0.5254(7) 0.0412 1.0000 Uani . . . . . .
H8 H 0.7937 0.2388 0.5757 0.0500 1.0000 Uiso R . . . . .
C9 C 0.7878(5) 0.1793(5) 0.4582(7) 0.0326 1.0000 Uani . . . . . .
C10 C 0.7119(5) 0.1522(5) 0.4626(7) 0.0327 1.0000 Uani . . . . . .
C11 C 0.6651(6) 0.1681(6) 0.5332(7) 0.0441 1.0000 Uani . . . . . .
H12 H 0.6813 0.1955 0.5846 0.0500 1.0000 Uiso R . . . . .
C13 C 0.5919(6) 0.1432(6) 0.5331(8) 0.0518 1.0000 Uani . . . . . .
H14 H 0.5591 0.1561 0.5790 0.0500 1.0000 Uiso R . . . . .
C15 C 0.5684(6) 0.1012(5) 0.4567(7) 0.0435 1.0000 Uani . . . . . .
H16 H 0.5198 0.0847 0.4545 0.0500 1.0000 Uiso R . . . . .
C17 C 0.6174(5) 0.0849(6) 0.3895(6) 0.0327 1.0000 Uani . . . . . .
H18 H 0.6019 0.0570 0.3405 0.0500 1.0000 Uiso R . . . . .
C19 C 0.6848(7) 0.2064(6) 0.1944(8) 0.0488 1.0000 Uani . . . . . .
H20 H 0.6482 0.1995 0.2373 0.0500 1.0000 Uiso R . . . . .
C21 C 0.6726(8) 0.2564(5) 0.1247(8) 0.0519 1.0000 Uani . . . . . .
H22 H 0.6306 0.2838 0.1267 0.0500 1.0000 Uiso R . . . . .
C23 C 0.7251(10) 0.2654(7) 0.0563(9) 0.0699 1.0000 Uani . . . . . .
H24 H 0.7183 0.2993 0.0120 0.0500 1.0000 Uiso R . . . . .
C25 C 0.7889(8) 0.2231(6) 0.0582(8) 0.0584 1.0000 Uani . . . . . .
H26 H 0.8243 0.2298 0.0127 0.0500 1.0000 Uiso R . . . . .
C27 C 0.7979(7) 0.1740(6) 0.1268(7) 0.0465 1.0000 Uani . . . . . .
C28 C 0.8617(5) 0.1252(6) 0.1331(7) 0.0397 1.0000 Uani . . . . . .
C29 C 0.9241(7) 0.1231(8) 0.0745(8) 0.0628 1.0000 Uani . . . . . .
H30 H 0.9248 0.1536 0.0219 0.0500 1.0000 Uiso R . . . . .
C31 C 0.9801(7) 0.0742(8) 0.0959(9) 0.0666 1.0000 Uani . . . . . .
H32 H 1.0212 0.0730 0.0558 0.0500 1.0000 Uiso R . . . . .
C33 C 0.9781(6) 0.0336(7) 0.1702(9) 0.0548 1.0000 Uani . . . . . .
H34 H 1.0163 0.0011 0.1826 0.0500 1.0000 Uiso R . . . . .
C35 C 0.9166(6) 0.0365(6) 0.2284(7) 0.0445 1.0000 Uani . . . . . .
C36 C 0.9068(6) -0.0017(5) 0.3195(7) 0.0398 1.0000 Uani . . . . . .
C37 C 0.9583(6) -0.0455(6) 0.3572(9) 0.0539 1.0000 Uani . . . . . .
H38 H 1.0008 -0.0581 0.3237 0.0500 1.0000 Uiso R . . . . .
C39 C 0.9472(7) -0.0761(7) 0.4419(11) 0.0682 1.0000 Uani . . . . . .
H40 H 0.9822 -0.1083 0.4667 0.0500 1.0000 Uiso R . . . . .
C41 C 0.8843(7) -0.0598(6) 0.4909(9) 0.0569 1.0000 Uani . . . . . .
H42 H 0.8740 -0.0790 0.5517 0.0500 1.0000 Uiso R . . . . .
C43 C 0.8322(6) -0.0147(5) 0.4493(8) 0.0420 1.0000 Uani . . . . . .
H44 H 0.7881 -0.0030 0.4822 0.0500 1.0000 Uiso R . . . . .
C45 C 0.6655(5) -0.0749(5) 0.3533(7) 0.0391 1.0000 Uani . . . . . .
H46 H 0.6754 -0.0375 0.3973 0.0500 1.0000 Uiso R . . . . .
H47 H 0.7100 -0.1048 0.3522 0.0500 1.0000 Uiso R . . . . .
C48 C 0.5956(6) -0.1160(7) 0.3738(8) 0.0524 1.0000 Uani . . . . . .
H49 H 0.6057 -0.1497 0.4248 0.0500 1.0000 Uiso R . . . . .
H50 H 0.5555 -0.0851 0.3954 0.0500 1.0000 Uiso R . . . . .
C51 C 0.5751(11) -0.1484(9) 0.2820(10) 0.1035 1.0000 Uani . . . . . .
H52 H 0.5953 -0.1964 0.2789 0.0500 1.0000 Uiso R . . . . .
H53 H 0.5197 -0.1538 0.2727 0.0500 1.0000 Uiso R . . . . .
C54 C 0.6072(6) -0.1052(6) 0.2068(8) 0.0472 1.0000 Uani . . . . . .
H55 H 0.6408 -0.1308 0.1670 0.0500 1.0000 Uiso R . . . . .
H56 H 0.5669 -0.0857 0.1647 0.0500 1.0000 Uiso R . . . . .
C57 C 0.6413(5) 0.0462(5) 0.1140(6) 0.0334 1.0000 Uani . . . . . .
C58 C 0.5640(5) 0.0525(6) 0.1289(8) 0.0467 1.0000 Uani . . . . . .
H59 H 0.5440 0.0325 0.1827 0.0500 1.0000 Uiso R . . . . .
C60 C 0.5188(6) 0.0881(7) 0.0630(9) 0.0579 1.0000 Uani . . . . . .
H61 H 0.4662 0.0919 0.0734 0.0500 1.0000 Uiso R . . . . .
C62 C 0.5479(8) 0.1178(6) -0.0130(10) 0.0618 1.0000 Uani . . . . . .
H63 H 0.5182 0.1400 -0.0591 0.0500 1.0000 Uiso R . . . . .
C64 C 0.6243(7) 0.1149(6) -0.0297(7) 0.0476 1.0000 Uani . . . . . .
H65 H 0.6446 0.1356 -0.0809 0.0500 1.0000 Uiso R . . . . .
C66 C 0.6697(5) 0.0784(5) 0.0349(6) 0.0366 1.0000 Uani . . . . . .
H67 H 0.7202 0.0753 0.0249 0.0500 1.0000 Uiso R . . . . .
C68 C 0.7601(6) -0.0532(5) 0.1309(6) 0.0340 1.0000 Uani . . . . . .
C69 C 0.7555(8) -0.0639(6) 0.0336(8) 0.0544 1.0000 Uani . . . . . .
H70 H 0.7231 -0.0366 -0.0033 0.0500 1.0000 Uiso R . . . . .
C71 C 0.8005(8) -0.1118(7) -0.0100(9) 0.0696 1.0000 Uani . . . . . .
H72 H 0.7938 -0.1190 -0.0760 0.0500 1.0000 Uiso R . . . . .
C73 C 0.8502(7) -0.1519(6) 0.0408(9) 0.0578 1.0000 Uani . . . . . .
H74 H 0.8829 -0.1824 0.0119 0.0500 1.0000 Uiso R . . . . .
C75 C 0.8548(6) -0.1454(6) 0.1370(9) 0.0514 1.0000 Uani . . . . . .
H76 H 0.8872 -0.1733 0.1725 0.0500 1.0000 Uiso R . . . . .
C77 C 0.8102(5) -0.0974(5) 0.1812(7) 0.0383 1.0000 Uani . . . . . .
H78 H 0.8120 -0.0941 0.2466 0.0500 1.0000 Uiso R . . . . .
N1 N 0.8264(4) 0.1596(4) 0.3813(5) 0.0295 1.0000 Uani . . . . . .
N2 N 0.6899(4) 0.1077(4) 0.3909(5) 0.0286 1.0000 Uani . . . . . .
N5 N 0.7451(4) 0.1643(4) 0.1963(5) 0.0361 1.0000 Uani . . . . . .
N4 N 0.8586(4) 0.0810(4) 0.2082(5) 0.0333 1.0000 Uani . . . . . .
N3 N 0.8408(4) 0.0146(4) 0.3622(5) 0.0303 1.0000 Uani . . . . . .
N6 N 0.6474(4) -0.0478(4) 0.2578(5) 0.0321 1.0000 Uani . . . . . .
F91 F 0.9674(5) -0.2633(5) 0.1407(8) 0.1102 1.0000 Uani . . . . . .
F92 F 1.1187(4) -0.2578(5) 0.2574(6) 0.0966 1.0000 Uani . . . . . .
F93 F 1.0004(6) -0.2315(8) 0.2821(8) 0.1493 1.0000 Uani . . . . . .
F95 F 1.0345(6) -0.3342(5) 0.2297(10) 0.1389 1.0000 Uani . . . . . .
F96 F 1.0509(6) -0.1817(5) 0.1677(10) 0.1360 1.0000 Uani . . . . . .
F97 F 1.1903(9) 0.2146(7) 0.2008(9) 0.1711 1.0000 Uani . . . . . .
F99 F 1.0710(9) 0.2109(7) 0.1928(13) 0.2033 1.0000 Uani . . . . . .
F100 F 1.1906(7) 0.1788(10) 0.3454(8) 0.1755 1.0000 Uani . . . . . .
F101 F 1.1212(11) 0.2810(6) 0.2847(11) 0.1979 1.0000 Uani . . . . . .
F102 F 1.1377(8) 0.1242(6) 0.2469(14) 0.1742 1.0000 Uani . . . . . .
P1 P 0.70485(13) 0.00505(13) 0.20008(17) 0.0286 1.0000 Uani . . . . . .
P3 P 1.04507(17) -0.25819(17) 0.1954(2) 0.0532 1.0000 Uani . . . . . .
P2 P 1.12984(19) 0.20166(18) 0.2732(2) 0.0548 1.0000 Uani . . . . . .
Ru1 Ru 0.77317(4) 0.08648(4) 0.29148(5) 0.0257 1.0000 Uani . . . . . .
F980 F 1.0596(8) 0.1606(13) 0.3130(16) 0.1139 0.5000 Uani . . . . . .
F981 F 1.1018(14) 0.2102(14) 0.3787(15) 0.1323 0.5000 Uani . . . . . .
F940 F 1.0882(7) -0.2854(8) 0.1107(7) 0.1567 1.0000 Uani . . . . . .

loop_
_atom_site_aniso_label
_atom_site_aniso_U_11
_atom_site_aniso_U_22
_atom_site_aniso_U_33
_atom_site_aniso_U_23
_atom_site_aniso_U_13
_atom_site_aniso_U_12
C1 0.037(6) 0.038(6) 0.031(5) -0.003(4) 0.001(4) -0.012(5)
C3 0.037(6) 0.046(6) 0.037(6) -0.006(5) -0.002(5) -0.015(5)
C5 0.065(8) 0.058(7) 0.024(5) -0.005(5) -0.003(5) -0.020(6)
C7 0.047(6) 0.052(7) 0.025(5) -0.016(5) 0.007(4) -0.010(5)
C9 0.037(6) 0.030(5) 0.031(5) 0.002(4) 0.001(4) 0.002(4)
C10 0.030(5) 0.033(6) 0.036(5) 0.007(5) 0.005(4) 0.003(4)
C11 0.050(6) 0.050(7) 0.034(6) -0.017(5) 0.017(5) -0.005(5)
C13 0.045(6) 0.058(7) 0.054(7) -0.010(6) 0.023(5) -0.008(6)
C15 0.038(6) 0.049(7) 0.045(6) -0.005(5) 0.015(5) 0.001(5)
C17 0.026(4) 0.042(5) 0.030(4) 0.000(5) 0.003(3) 0.003(5)
C19 0.061(8) 0.047(7) 0.038(6) -0.007(6) -0.013(5) 0.005(6)
C21 0.086(9) 0.025(6) 0.042(7) 0.005(5) -0.020(6) 0.016(6)
C23 0.124(13) 0.045(8) 0.040(7) 0.009(6) -0.023(8) -0.026(9)
C25 0.095(10) 0.046(8) 0.034(6) 0.006(6) 0.011(6) -0.024(7)
C27 0.060(7) 0.054(7) 0.025(6) 0.000(5) -0.006(5) -0.013(6)
C28 0.035(6) 0.046(6) 0.038(6) -0.013(5) 0.003(4) -0.014(5)
C29 0.065(8) 0.093(10) 0.032(6) -0.007(6) 0.029(6) -0.032(8)
C31 0.052(8) 0.091(11) 0.058(8) -0.031(8) 0.026(6) -0.023(8)
C33 0.032(6) 0.072(8) 0.062(8) -0.009(7) 0.023(5) -0.001(6)
C35 0.048(7) 0.046(7) 0.040(6) -0.008(5) 0.006(5) -0.008(6)
C36 0.042(6) 0.038(6) 0.039(6) -0.007(5) 0.002(5) -0.004(5)
C37 0.040(6) 0.055(8) 0.066(8) -0.005(7) -0.006(6) 0.007(6)
C39 0.046(7) 0.063(9) 0.095(10) -0.006(8) -0.016(7) 0.021(7)
C41 0.075(9) 0.041(6) 0.054(7) 0.017(6) -0.026(7) -0.012(6)
C43 0.042(6) 0.037(6) 0.046(7) 0.006(5) -0.009(5) -0.010(5)
C45 0.038(5) 0.044(7) 0.035(5) 0.004(5) 0.000(4) -0.003(5)
C48 0.052(7) 0.069(8) 0.037(6) 0.007(5) 0.009(5) -0.024(6)
C51 0.148(15) 0.105(12) 0.059(9) -0.023(9) 0.028(9) -0.081(12)
C54 0.051(6) 0.054(7) 0.037(6) -0.004(5) 0.001(5) -0.018(5)
C57 0.033(5) 0.039(6) 0.027(5) -0.008(4) -0.006(4) -0.006(5)
C58 0.031(6) 0.062(7) 0.046(6) -0.009(6) -0.001(5) 0.003(5)
C60 0.048(6) 0.063(8) 0.061(7) -0.005(8) -0.015(5) 0.020(7)
C62 0.074(9) 0.050(7) 0.058(8) -0.013(6) -0.031(7) 0.018(7)
C64 0.067(8) 0.044(6) 0.031(6) -0.003(5) -0.012(5) 0.008(6)
C66 0.047(6) 0.036(6) 0.027(5) -0.002(5) -0.001(4) 0.005(5)
C68 0.044(6) 0.036(5) 0.023(5) -0.002(4) 0.006(4) -0.010(5)
C69 0.087(9) 0.044(7) 0.034(6) 0.002(5) 0.017(6) 0.016(6)
C71 0.106(11) 0.060(8) 0.044(7) -0.011(6) 0.023(7) 0.033(8)
C73 0.070(8) 0.051(7) 0.055(8) -0.006(6) 0.026(6) 0.015(7)
C75 0.050(7) 0.037(6) 0.068(8) -0.008(6) 0.017(6) 0.007(5)
C77 0.040(5) 0.037(6) 0.038(5) -0.001(5) 0.003(4) 0.007(5)
N1 0.031(4) 0.038(5) 0.020(4) 0.004(4) 0.004(3) 0.001(4)
N2 0.035(5) 0.030(5) 0.021(4) -0.005(3) -0.001(3) -0.002(3)
N5 0.042(5) 0.038(5) 0.028(5) -0.007(4) 0.002(4) -0.008(4)
N4 0.036(4) 0.035(5) 0.028(4) -0.006(4) -0.003(3) -0.009(4)
N3 0.031(4) 0.039(5) 0.021(4) -0.001(4) 0.002(3) -0.014(4)
N6 0.033(4) 0.040(5) 0.023(4) -0.003(4) -0.001(3) -0.016(4)
F91 0.077(5) 0.086(6) 0.164(9) -0.042(6) -0.059(6) 0.029(5)
F92 0.066(5) 0.125(7) 0.096(6) -0.018(6) -0.034(4) 0.017(5)
F93 0.121(8) 0.225(14) 0.102(8) -0.029(9) 0.018(6) 0.089(9)
F95 0.104(7) 0.079(7) 0.231(14) 0.072(8) -0.017(8) -0.003(6)
F96 0.107(7) 0.063(6) 0.235(14) 0.028(7) -0.024(8) -0.031(5)
F97 0.235(15) 0.161(11) 0.123(9) 0.082(9) 0.103(10) 0.042(10)
F99 0.199(14) 0.134(11) 0.265(19) 0.009(11) -0.167(14) -0.001(10)
F100 0.135(10) 0.296(19) 0.092(8) 0.038(10) -0.042(7) 0.033(11)
F101 0.31(2) 0.102(9) 0.180(14) -0.084(10) -0.006(14) 0.029(11)
F102 0.158(11) 0.078(7) 0.29(2) 0.015(9) 0.000(12) 0.014(8)
P1 0.0287(13) 0.0326(14) 0.0245(13) -0.0036(11) 0.0025(10) -0.0006(10)
P3 0.0515(18) 0.0551(19) 0.0531(19) 0.0038(15) 0.0006(14) 0.0003(15)
P2 0.058(2) 0.067(2) 0.0393(16) 0.0084(15) 0.0047(14) 0.0102(16)
Ru1 0.0259(4) 0.0322(4) 0.0193(3) -0.0004(4) 0.0037(2) -0.0009(4)
F980 0.037(9) 0.18(2) 0.124(16) 0.001(16) 0.034(9) -0.029(11)
F981 0.137(19) 0.17(2) 0.090(14) 0.040(15) 0.072(14) 0.061(17)
F940 0.137(9) 0.272(16) 0.064(6) 0.004(8) 0.043(6) 0.093(10)

loop_
_atom_type_symbol
_atom_type_scat_dispersion_real
_atom_type_scat_dispersion_imag
_atom_type_scat_Cromer_Mann_a1
_atom_type_scat_Cromer_Mann_b1
_atom_type_scat_Cromer_Mann_a2
_atom_type_scat_Cromer_Mann_b2
_atom_type_scat_Cromer_Mann_a3
_atom_type_scat_Cromer_Mann_b3
_atom_type_scat_Cromer_Mann_a4
_atom_type_scat_Cromer_Mann_b4
_atom_type_scat_Cromer_Mann_c
_atom_type_scat_source
C 0.0033 0.0016 2.3100 20.8439 1.0200 10.2075 1.5886 0.5687 0.8650 51.6512 0.2156 'International Tables Vol C 4.2.6.8 and 6.1.1.4'
H 0.0000 0.0000 0.4930 10.5109 0.3229 26.1257 0.1402 3.1424 0.0408 57.7998 0.0030 'International Tables Vol C 4.2.6.8 and 6.1.1.4'
N 0.0061 0.0033 12.2126 0.0057 3.1322 9.8933 2.0125 28.9975 1.1663 0.5826 -11.5290 'International Tables Vol C 4.2.6.8 and 6.1.1.4'
F 0.0171 0.0103 3.5392 10.2825 2.6412 4.2944 1.5170 0.2615 1.0243 26.1476 0.2776 'International Tables Vol C 4.2.6.8 and 6.1.1.4'
P 0.1023 0.0942 6.4345 1.9067 4.1791 27.1570 1.7800 0.5260 1.4908 68.1645 1.1149 'International Tables Vol C 4.2.6.8 and 6.1.1.4'
Ru -1.2594 0.8363 19.2674 0.8085 12.9182 8.4347 4.8634 24.7997 1.5676 94.2928 5.3787 'International Tables Vol C 4.2.6.8 and 6.1.1.4'
Cl 0.1484 0.1585 11.4604 0.0104 7.1964 1.1662 6.2556 18.5194 1.6455 47.7784 -9.5574 'International Tables Vol C 4.2.6.8 and 6.1.1.4'

loop_
_geom_angle_atom_site_label_1
_geom_angle_site_symmetry_1
_geom_angle_atom_site_label_2
_geom_angle_site_symmetry_2
_geom_angle_atom_site_label_3
_geom_angle_site_symmetry_3
_geom_angle
_geom_angle_publ_flag
H2 . C1 . C3 . 119.0 no
H2 . C1 . N1 . 118.8 no
C3 . C1 . N1 . 122.2(9) yes
C1 . C3 . H4 . 119.6 no
C1 . C3 . C5 . 119.7(9) yes
H4 . C3 . C5 . 120.7 no
C3 . C5 . H6 . 120.0 no
C3 . C5 . C7 . 118.1(10) yes
H6 . C5 . C7 . 121.9 no
C5 . C7 . H8 . 117.8 no
C5 . C7 . C9 . 121.0(9) yes
H8 . C7 . C9 . 121.1 no
C7 . C9 . C10 . 124.0(9) yes
C7 . C9 . N1 . 120.7(9) yes
C10 . C9 . N1 . 115.3(8) yes
C9 . C10 . C11 . 123.0(9) yes
C9 . C10 . N2 . 115.9(8) yes
C11 . C10 . N2 . 121.1(9) yes
C10 . C11 . H12 . 121.2 no
C10 . C11 . C13 . 121.3(10) yes
H12 . C11 . C13 . 117.4 no
C11 . C13 . H14 . 121.5 no
C11 . C13 . C15 . 117.2(9) yes
H14 . C13 . C15 . 121.2 no
C13 . C15 . H16 . 118.8 no
C13 . C15 . C17 . 119.5(10) yes
H16 . C15 . C17 . 121.6 no
C15 . C17 . H18 . 119.0 no
C15 . C17 . N2 . 123.3(9) yes
H18 . C17 . N2 . 117.7 no
H20 . C19 . C21 . 118.2 no
H20 . C19 . N5 . 119.0 no
C21 . C19 . N5 . 122.6(12) yes
C19 . C21 . H22 . 119.1 no
C19 . C21 . C23 . 119.4(12) yes
H22 . C21 . C23 . 121.5 no
C21 . C23 . H24 . 119.8 no
C21 . C23 . C25 . 118.9(11) yes
H24 . C23 . C25 . 121.3 no
C23 . C25 . H26 . 118.5 no
C23 . C25 . C27 . 119.6(12) yes
H26 . C25 . C27 . 121.8 no
C25 . C27 . C28 . 123.9(11) yes
C25 . C27 . N5 . 122.1(12) yes
C28 . C27 . N5 . 114.0(9) yes
C27 . C28 . C29 . 127.1(11) yes
C27 . C28 . N4 . 113.2(9) yes
C29 . C28 . N4 . 119.6(11) yes
C28 . C29 . H30 . 118.3 no
C28 . C29 . C31 . 117.6(12) yes
H30 . C29 . C31 . 124.1 no
C29 . C31 . H32 . 116.7 no
C29 . C31 . C33 . 122.6(11) yes
H32 . C31 . C33 . 120.6 no
C31 . C33 . H34 . 120.8 no
C31 . C33 . C35 . 119.5(12) yes
H34 . C33 . C35 . 119.7 no
C33 . C35 . C36 . 127.1(11) yes
C33 . C35 . N4 . 120.3(10) yes
C36 . C35 . N4 . 112.4(9) yes
C35 . C36 . C37 . 123.6(10) yes
C35 . C36 . N3 . 112.9(9) yes
C37 . C36 . N3 . 123.5(10) yes
C36 . C37 . H38 . 120.9 no
C36 . C37 . C39 . 120.5(11) yes
H38 . C37 . C39 . 118.5 no
C37 . C39 . H40 . 120.2 no
C37 . C39 . C41 . 119.4(12) yes
H40 . C39 . C41 . 120.4 no
C39 . C41 . H42 . 123.1 no
C39 . C41 . C43 . 118.3(12) yes
H42 . C41 . C43 . 118.6 no
C41 . C43 . H44 . 119.4 no
C41 . C43 . N3 . 123.2(11) yes
H44 . C43 . N3 . 117.4 no
H46 . C45 . H47 . 108.7 no
H46 . C45 . C48 . 113.8 no
H47 . C45 . C48 . 111.2 no
H46 . C45 . N6 . 110.8 no
H47 . C45 . N6 . 110.2 no
C48 . C45 . N6 . 101.9(8) yes
C45 . C48 . H49 . 110.9 no
C45 . C48 . H50 . 110.4 no
H49 . C48 . H50 . 106.8 no
C45 . C48 . C51 . 103.6(9) yes
H49 . C48 . C51 . 113.5 no
H50 . C48 . C51 . 111.8 no
C48 . C51 . H52 . 110.7 no
C48 . C51 . H53 . 112.0 no
H52 . C51 . H53 . 104.8 no
C48 . C51 . C54 . 107.6(11) yes
H52 . C51 . C54 . 110.2 no
H53 . C51 . C54 . 111.6 no
C51 . C54 . H55 . 112.9 no
C51 . C54 . H56 . 110.9 no
H55 . C54 . H56 . 107.0 no
C51 . C54 . N6 . 105.2(9) yes
H55 . C54 . N6 . 111.3 no
H56 . C54 . N6 . 109.5 no
C58 . C57 . C66 . 117.9(9) yes
C58 . C57 . P1 . 121.9(8) yes
C66 . C57 . P1 . 120.0(7) yes
C57 . C58 . H59 . 119.2 no
C57 . C58 . C60 . 119.3(11) yes
H59 . C58 . C60 . 121.5 no
C58 . C60 . H61 . 118.8 no
C58 . C60 . C62 . 121.3(11) yes
H61 . C60 . C62 . 119.9 no
C60 . C62 . H63 . 122.3 no
C60 . C62 . C64 . 121.8(11) yes
H63 . C62 . C64 . 115.9 no
C62 . C64 . H65 . 122.3 no
C62 . C64 . C66 . 117.3(11) yes
H65 . C64 . C66 . 120.4 no
C64 . C66 . C57 . 122.4(10) yes
C64 . C66 . H67 . 118.9 no
C57 . C66 . H67 . 118.7 no
C69 . C68 . C77 . 115.1(9) yes
C69 . C68 . P1 . 127.9(9) yes
C77 . C68 . P1 . 116.8(7) yes
C68 . C69 . H70 . 119.0 no
C68 . C69 . C71 . 121.7(12) yes
H70 . C69 . C71 . 119.2 no
C69 . C71 . H72 . 118.8 no
C69 . C71 . C73 . 121.4(12) yes
H72 . C71 . C73 . 119.6 no
C71 . C73 . H74 . 122.1 no
C71 . C73 . C75 . 119.3(11) yes
H74 . C73 . C75 . 118.5 no
C73 . C75 . H76 . 120.1 no
C73 . C75 . C77 . 119.7(11) yes
H76 . C75 . C77 . 120.2 no
C68 . C77 . C75 . 122.7(10) yes
C68 . C77 . H78 . 117.6 no
C75 . C77 . H78 . 119.7 no
C1 . N1 . C9 . 118.3(8) yes
C1 . N1 . Ru1 . 125.3(6) yes
C9 . N1 . Ru1 . 116.3(6) yes
C10 . N2 . C17 . 117.3(8) yes
C10 . N2 . Ru1 . 114.9(6) yes
C17 . N2 . Ru1 . 127.7(6) yes
C27 . N5 . C19 . 117.3(9) yes
C27 . N5 . Ru1 . 113.8(7) yes
C19 . N5 . Ru1 . 128.9(7) yes
C35 . N4 . C28 . 120.4(8) yes
C35 . N4 . Ru1 . 120.3(7) yes
C28 . N4 . Ru1 . 119.2(7) yes
C36 . N3 . C43 . 115.0(9) yes
C36 . N3 . Ru1 . 115.7(6) yes
C43 . N3 . Ru1 . 129.1(7) yes
C54 . N6 . C45 . 105.4(8) yes
C54 . N6 . P1 . 120.5(6) yes
C45 . N6 . P1 . 123.0(6) yes
C57 . P1 . C68 . 104.4(4) yes
C57 . P1 . N6 . 102.5(4) yes
C68 . P1 . N6 . 103.7(4) yes
C57 . P1 . Ru1 . 112.0(3) yes
C68 . P1 . Ru1 . 115.7(3) yes
N6 . P1 . Ru1 . 116.9(3) yes
F93 . P3 . F91 . 86.8(6) yes
F93 . P3 . F95 . 89.8(8) yes
F91 . P3 . F95 . 88.9(6) yes
F93 . P3 . F92 . 89.9(6) yes
F91 . P3 . F92 . 174.2(6) yes
F95 . P3 . F92 . 86.4(6) yes
F93 . P3 . F96 . 85.6(8) yes
F91 . P3 . F96 . 90.0(6) yes
F95 . P3 . F96 . 175.4(8) yes
F92 . P3 . F96 . 94.4(6) yes
F93 . P3 . F940 . 179.1(9) yes
F91 . P3 . F940 . 92.9(7) yes
F95 . P3 . F940 . 89.4(8) yes
F92 . P3 . F940 . 90.4(6) yes
F96 . P3 . F940 . 95.2(8) yes
F102 . P2 . F101 . 172.1(10) yes
F102 . P2 . F99 . 89.9(9) yes
F101 . P2 . F99 . 84.0(8) yes
F102 . P2 . F97 . 85.8(8) yes
F101 . P2 . F97 . 89.0(9) yes
F99 . P2 . F97 . 87.9(10) yes
F102 . P2 . F100 . 79.3(9) yes
F101 . P2 . F100 . 106.6(10) yes
F99 . P2 . F100 . 169.1(10) yes
F97 . P2 . F100 . 89.8(8) yes
F102 . P2 . F980 . 71.5(10) yes
F101 . P2 . F980 . 111.9(12) yes
F99 . P2 . F980 . 78.3(11) yes
F97 . P2 . F980 . 153.2(11) yes
F100 . P2 . F980 . 99.5(10) yes
F102 . P2 . F981 . 111.0(12) yes
F101 . P2 . F981 . 76.3(11) yes
F99 . P2 . F981 . 117.1(12) yes
F97 . P2 . F981 . 148.9(13) yes
F100 . P2 . F981 . 69.0(10) yes
F980 . P2 . F981 . 56.6(11) yes
N2 . Ru1 . N1 . 77.3(3) yes
N2 . Ru1 . N3 . 102.6(3) yes
N1 . Ru1 . N3 . 85.2(3) yes
N2 . Ru1 . N5 . 97.6(3) yes
N1 . Ru1 . N5 . 90.0(3) yes
N3 . Ru1 . N5 . 157.6(3) yes
N2 . Ru1 . P1 . 97.7(2) yes
N1 . Ru1 . P1 . 175.0(2) yes
N3 . Ru1 . P1 . 95.7(2) yes
N5 . Ru1 . P1 . 91.1(2) yes
N2 . Ru1 . N4 . 170.3(3) yes
N1 . Ru1 . N4 . 93.3(3) yes
N3 . Ru1 . N4 . 78.7(3) yes
N5 . Ru1 . N4 . 79.8(3) yes
P1 . Ru1 . N4 . 91.7(2) yes
P2 . F980 . F981 . 61.6(9) yes
F980 . F981 . P2 . 61.7(11) yes

loop_
_geom_bond_atom_site_label_1
_geom_bond_site_symmetry_1
_geom_bond_atom_site_label_2
_geom_bond_site_symmetry_2
_geom_bond_distance
_geom_bond_publ_flag
C1 . H2 . 0.935 no
C1 . C3 . 1.369(13) yes
C1 . N1 . 1.364(12) yes
C3 . H4 . 0.934 no
C3 . C5 . 1.387(15) yes
C5 . H6 . 0.919 no
C5 . C7 . 1.369(15) yes
C7 . H8 . 0.916 no
C7 . C9 . 1.386(13) yes
C9 . C10 . 1.451(13) yes
C9 . N1 . 1.358(12) yes
C10 . C11 . 1.355(13) yes
C10 . N2 . 1.376(12) yes
C11 . H12 . 0.936 no
C11 . C13 . 1.387(15) yes
C13 . H14 . 0.921 no
C13 . C15 . 1.403(15) yes
C15 . H16 . 0.920 no
C15 . C17 . 1.348(13) yes
C17 . H18 . 0.912 no
C17 . N2 . 1.360(11) yes
C19 . H20 . 0.914 no
C19 . C21 . 1.391(15) yes
C19 . N5 . 1.344(14) yes
C21 . H22 . 0.915 no
C21 . C23 . 1.376(19) yes
C23 . H24 . 0.912 no
C23 . C25 . 1.40(2) yes
C25 . H26 . 0.924 no
C25 . C27 . 1.361(16) yes
C27 . C28 . 1.477(16) yes
C27 . N5 . 1.393(13) yes
C28 . C29 . 1.406(14) yes
C28 . N4 . 1.364(13) yes
C29 . H30 . 0.949 no
C29 . C31 . 1.40(2) yes
C31 . H32 . 0.940 no
C31 . C33 . 1.312(18) yes
C33 . H34 . 0.936 no
C33 . C35 . 1.392(14) yes
C35 . C36 . 1.499(15) yes
C35 . N4 . 1.365(13) yes
C36 . C37 . 1.342(15) yes
C36 . N3 . 1.374(12) yes
C37 . H38 . 0.938 no
C37 . C39 . 1.355(18) yes
C39 . H40 . 0.939 no
C39 . C41 . 1.373(18) yes
C41 . H42 . 0.958 no
C41 . C43 . 1.387(15) yes
C43 . H44 . 0.952 no
C43 . N3 . 1.367(13) yes
C45 . H46 . 0.964 no
C45 . H47 . 0.981 no
C45 . C48 . 1.511(14) yes
C45 . N6 . 1.471(12) yes
C48 . H49 . 0.984 no
C48 . H50 . 0.985 no
C48 . C51 . 1.474(17) yes
C51 . H52 . 0.994 no
C51 . H53 . 0.995 no
C51 . C54 . 1.480(17) yes
C54 . H55 . 0.970 no
C54 . H56 . 0.992 no
C54 . N6 . 1.491(12) yes
C57 . C58 . 1.403(14) yes
C57 . C66 . 1.388(13) yes
C57 . P1 . 1.816(10) yes
C58 . H59 . 0.933 no
C58 . C60 . 1.390(16) yes
C60 . H61 . 0.954 no
C60 . C62 . 1.337(18) yes
C62 . H63 . 0.929 no
C62 . C64 . 1.387(17) yes
C64 . H65 . 0.912 no
C64 . C66 . 1.389(14) yes
C66 . H67 . 0.916 no
C68 . C69 . 1.389(14) yes
C68 . C77 . 1.408(14) yes
C68 . P1 . 1.802(10) yes
C69 . H70 . 0.928 no
C69 . C71 . 1.380(16) yes
C71 . H72 . 0.947 no
C71 . C73 . 1.361(17) yes
C73 . H74 . 0.931 no
C73 . C75 . 1.365(17) yes
C75 . H76 . 0.924 no
C75 . C77 . 1.382(14) yes
C77 . H78 . 0.925 no
N1 . Ru1 . 2.101(8) yes
N2 . Ru1 . 2.115(7) yes
N5 . Ru1 . 2.065(8) yes
N4 . Ru1 . 1.955(7) yes
N3 . Ru1 . 2.071(8) yes
N6 . P1 . 1.675(7) yes
F91 . P3 . 1.563(8) yes
F92 . P3 . 1.549(8) yes
F93 . P3 . 1.569(10) yes
F95 . P3 . 1.559(9) yes
F96 . P3 . 1.531(10) yes
F97 . P2 . 1.528(11) yes
F99 . P2 . 1.528(12) yes
F100 . P2 . 1.527(11) yes
F101 . P2 . 1.547(12) yes
F102 . P2 . 1.548(13) yes
P1 . Ru1 . 2.347(3) yes
P3 . F940 . 1.535(9) yes
P2 . F980 . 1.597(16) yes
P2 . F981 . 1.596(18) yes
F980 . F981 . 1.51(3) yes
